data_4108248
loop_
_publ_author_name
'Igor V. Alabugin'
'Kerry Gilmore'
'Satish Patil'
'Mariappan Manoharan'
'Serguei V. Kovalenko'
'Ronald J. Clark'
'Ion Ghiviriga'

_publ_section_title
;
 Radical Cascade Transformations of Tris(o-aryleneethynylenes) into
 Substituted Benzo[a]indeno[2,1-c]fluorenes
;
_journal_name_full 'Journal of the American Chemical Society'
_journal_page_first 11535
_journal_page_last 11545
_journal_paper_doi 10.1021/ja8038213
_journal_volume 130
_journal_year 2008
_chemical_formula_moiety 'C24 H26 Si2'
_chemical_formula_sum 'C24 H26 Si2'
_chemical_formula_weight 370.63
_chemical_name_systematic
; 
 ? 
;
_space_group_IT_number 61
_symmetry_cell_setting orthorhombic
_symmetry_space_group_name_Hall '-P 2ac 2ab'
_symmetry_space_group_name_H-M 'P b c a'
_atom_sites_solution_hydrogens geom
_atom_sites_solution_primary direct
_atom_sites_solution_secondary difmap
_audit_creation_method SHELXL-97
_cell_angle_alpha 90.00
_cell_angle_beta 90.00
_cell_angle_gamma 90.00
_cell_formula_units_Z 4
_cell_length_a 11.0954(6)
_cell_length_b 10.5677(6)
_cell_length_c 19.0897(11)
_cell_measurement_reflns_used 7672
_cell_measurement_temperature 173(2)
_cell_measurement_theta_max 28.29
_cell_measurement_theta_min 2.82
_cell_volume 2238.3(2)
_computing_cell_refinement 'Bruker SMART'
_computing_data_collection 'Bruker SMART'
_computing_data_reduction 'Bruker SAINT'
_computing_molecular_graphics 'Bruker SHELXTL'
_computing_publication_material 'Bruker SHELXTL'
_computing_structure_refinement 'SHELXL-97 (Sheldrick, 1997)'
_computing_structure_solution 'SHELXS-97 (Sheldrick, 1990)'
_diffrn_ambient_temperature 173(2)
_diffrn_measured_fraction_theta_full 1.000
_diffrn_measured_fraction_theta_max 1.000
_diffrn_measurement_device_type 'CCD area detector'
_diffrn_measurement_method 'phi and omega scans'
_diffrn_radiation_monochromator graphite
_diffrn_radiation_source 'fine-focus sealed tube'
_diffrn_radiation_type MoK\a
_diffrn_radiation_wavelength 0.71073
_diffrn_reflns_av_R_equivalents 0.0363
_diffrn_reflns_av_sigmaI/netI 0.0163
_diffrn_reflns_limit_h_max 14
_diffrn_reflns_limit_h_min -14
_diffrn_reflns_limit_k_max 13
_diffrn_reflns_limit_k_min -13
_diffrn_reflns_limit_l_max 24
_diffrn_reflns_limit_l_min -24
_diffrn_reflns_number 27618
_diffrn_reflns_theta_full 26.73
_diffrn_reflns_theta_max 26.73
_diffrn_reflns_theta_min 1.07
_exptl_absorpt_coefficient_mu 0.163
_exptl_absorpt_correction_T_max 0.981
_exptl_absorpt_correction_T_min 0.863
_exptl_absorpt_correction_type empirical
_exptl_absorpt_process_details SADABS
_exptl_crystal_colour colorless
_exptl_crystal_density_diffrn 1.100
_exptl_crystal_density_meas 0
_exptl_crystal_description retangular
_exptl_crystal_F_000 792
_exptl_crystal_size_max 0.38
_exptl_crystal_size_mid 0.23
_exptl_crystal_size_min 0.115
_refine_diff_density_max 0.364
_refine_diff_density_min -0.262
_refine_diff_density_rms 0.053
_refine_ls_extinction_method none
_refine_ls_goodness_of_fit_ref 1.362
_refine_ls_hydrogen_treatment refall
_refine_ls_matrix_type full
_refine_ls_number_parameters 122
_refine_ls_number_reflns 2374
_refine_ls_number_restraints 0
_refine_ls_restrained_S_all 1.362
_refine_ls_R_factor_all 0.0663
_refine_ls_R_factor_gt 0.0651
_refine_ls_shift/su_max 0.032
_refine_ls_shift/su_mean 0.000
_refine_ls_structure_factor_coef Fsqd
_refine_ls_weighting_details 'calc w=1/[\s^2^(Fo^2^)+(0.0322P)^2^+2.1079P] where P=(Fo^2^+2Fc^2^)/3'
_refine_ls_weighting_scheme calc
_refine_ls_wR_factor_gt 0.1349
_refine_ls_wR_factor_ref 0.1356
_reflns_number_gt 2328
_reflns_number_total 2374
_reflns_threshold_expression >2sigma(I)
_cod_data_source_file ja8038213-file004.cif
_cod_data_source_block c:\frames\igor44a\igor44
_cod_original_sg_symbol_Hall -P2ac2ab
_cod_database_code 4108248

loop_
_symmetry_equiv_pos_as_xyz
'x, y, z'
'-x+1/2, -y, z+1/2'
'-x, y+1/2, -z+1/2'
'x+1/2, -y+1/2, -z'
'-x, -y, -z'
'x-1/2, y, -z-1/2'
'x, -y-1/2, z-1/2'
'-x-1/2, y-1/2, z'

loop_
_atom_site_label
_atom_site_type_symbol
_atom_site_fract_x
_atom_site_fract_y
_atom_site_fract_z
_atom_site_U_iso_or_equiv
_atom_site_adp_type
_atom_site_occupancy
_atom_site_symmetry_multiplicity
_atom_site_calc_flag
_atom_site_refinement_flags
Si1 Si 0.84827(6) 0.16023(6) 0.65671(4) 0.0309(2) Uani 1 1 d .
C1 C 0.8557(3) 0.0621(3) 0.73745(15) 0.0468(7) Uani 1 1 d .
H1A H 0.8039 0.0994 0.7736 0.070 Uiso 1 1 calc R
H1B H 0.9390 0.0590 0.7544 0.070 Uiso 1 1 calc R
H1C H 0.8279 -0.0239 0.7269 0.070 Uiso 1 1 calc R
C2 C 0.9187(2) 0.3174(2) 0.67119(14) 0.0384(6) Uani 1 1 d .
H2A H 0.9178 0.3656 0.6273 0.058 Uiso 1 1 calc R
H2B H 1.0021 0.3061 0.6868 0.058 Uiso 1 1 calc R
H2C H 0.8733 0.3636 0.7071 0.058 Uiso 1 1 calc R
C3 C 0.9213(2) 0.0762(3) 0.58229(15) 0.0417(6) Uani 1 1 d .
H3A H 0.8890 -0.0099 0.5789 0.063 Uiso 1 1 calc R
H3B H 1.0085 0.0725 0.5901 0.063 Uiso 1 1 calc R
H3C H 0.9048 0.1219 0.5386 0.063 Uiso 1 1 calc R
C4 C 0.6880(2) 0.1855(2) 0.63470(13) 0.0325(5) Uani 1 1 d .
C5 C 0.5845(2) 0.2001(2) 0.61878(11) 0.0282(5) Uani 1 1 d .
C6 C 0.46071(19) 0.2184(2) 0.59912(11) 0.0246(5) Uani 1 1 d .
C7 C 0.3929(2) 0.3148(2) 0.62952(13) 0.0332(5) Uani 1 1 d .
H7 H 0.4289 0.3685 0.6635 0.040 Uiso 1 1 calc R
C8 C 0.2736(2) 0.3335(2) 0.61071(14) 0.0377(6) Uani 1 1 d .
H8 H 0.2284 0.3999 0.6316 0.045 Uiso 1 1 calc R
C9 C 0.2204(2) 0.2556(3) 0.56167(14) 0.0389(6) Uani 1 1 d .
H9 H 0.1386 0.2687 0.5488 0.047 Uiso 1 1 calc R
C10 C 0.2851(2) 0.1592(2) 0.53120(13) 0.0343(5) Uani 1 1 d .
H10 H 0.2473 0.1057 0.4978 0.041 Uiso 1 1 calc R
C11 C 0.4062(2) 0.1390(2) 0.54887(11) 0.0251(5) Uani 1 1 d .
C12 C 0.4731(2) 0.0408(2) 0.51512(12) 0.0273(5) Uani 1 1 d .

loop_
_atom_site_aniso_label
_atom_site_aniso_U_11
_atom_site_aniso_U_22
_atom_site_aniso_U_33
_atom_site_aniso_U_23
_atom_site_aniso_U_13
_atom_site_aniso_U_12
Si1 0.0289(3) 0.0298(3) 0.0340(4) 0.0018(3) -0.0095(3) -0.0032(3)
C1 0.0548(17) 0.0426(15) 0.0432(16) 0.0102(12) -0.0161(13) -0.0070(13)
C2 0.0381(14) 0.0341(13) 0.0431(14) -0.0020(11) -0.0038(11) -0.0075(11)
C3 0.0379(14) 0.0383(14) 0.0488(15) -0.0036(12) -0.0087(12) 0.0047(12)
C4 0.0315(12) 0.0330(13) 0.0328(12) -0.0001(10) -0.0038(10) -0.0035(10)
C5 0.0309(12) 0.0295(11) 0.0244(11) 0.0001(9) -0.0004(9) -0.0029(9)
C6 0.0259(10) 0.0242(10) 0.0237(10) 0.0028(8) 0.0030(9) -0.0028(8)
C7 0.0409(14) 0.0282(12) 0.0305(12) -0.0024(10) 0.0044(10) -0.0039(10)
C8 0.0375(14) 0.0330(12) 0.0427(14) 0.0003(11) 0.0113(11) 0.0105(11)
C9 0.0239(11) 0.0429(14) 0.0499(15) 0.0085(12) 0.0015(11) 0.0050(11)
C10 0.0282(12) 0.0344(12) 0.0404(13) -0.0010(11) -0.0050(10) -0.0022(10)
C11 0.0255(11) 0.0222(10) 0.0278(11) 0.0034(8) 0.0017(9) -0.0003(8)
C12 0.0269(11) 0.0260(10) 0.0291(11) -0.0007(9) -0.0051(9) -0.0038(8)

loop_
_atom_type_symbol
_atom_type_description
_atom_type_scat_dispersion_real
_atom_type_scat_dispersion_imag
_atom_type_scat_source
C C 0.0033 0.0016 'International Tables Vol C Tables 4.2.6.8 and 6.1.1.4'
H H 0.0000 0.0000 'International Tables Vol C Tables 4.2.6.8 and 6.1.1.4'
Si Si 0.0817 0.0704 'International Tables Vol C Tables 4.2.6.8 and 6.1.1.4'

loop_
_geom_angle_atom_site_label_1
_geom_angle_atom_site_label_2
_geom_angle_atom_site_label_3
_geom_angle
_geom_angle_site_symmetry_1
C4 Si1 C2 108.06(12) .
C4 Si1 C1 108.15(13) .
C2 Si1 C1 110.92(12) .
C4 Si1 C3 108.33(12) .
C2 Si1 C3 110.93(13) .
C1 Si1 C3 110.34(14) .
Si1 C1 H1A 109.5 .
Si1 C1 H1B 109.5 .
H1A C1 H1B 109.5 .
Si1 C1 H1C 109.5 .
H1A C1 H1C 109.5 .
H1B C1 H1C 109.5 .
Si1 C2 H2A 109.5 .
Si1 C2 H2B 109.5 .
H2A C2 H2B 109.5 .
Si1 C2 H2C 109.5 .
H2A C2 H2C 109.5 .
H2B C2 H2C 109.5 .
Si1 C3 H3A 109.5 .
Si1 C3 H3B 109.5 .
H3A C3 H3B 109.5 .
Si1 C3 H3C 109.5 .
H3A C3 H3C 109.5 .
H3B C3 H3C 109.5 .
C5 C4 Si1 178.2(2) .
C4 C5 C6 179.4(3) .
C7 C6 C11 119.1(2) .
C7 C6 C5 120.4(2) .
C11 C6 C5 120.5(2) .
C8 C7 C6 120.8(2) .
C8 C7 H7 119.6 .
C6 C7 H7 119.6 .
C9 C8 C7 120.0(2) .
C9 C8 H8 120.0 .
C7 C8 H8 120.0 .
C10 C9 C8 120.4(2) .
C10 C9 H9 119.8 .
C8 C9 H9 119.8 .
C9 C10 C11 120.8(2) .
C9 C10 H10 119.6 .
C11 C10 H10 119.6 .
C10 C11 C6 118.9(2) .
C10 C11 C12 120.0(2) .
C6 C11 C12 121.1(2) .
C12 C12 C11 177.9(3) 5_656

loop_
_geom_bond_atom_site_label_1
_geom_bond_atom_site_label_2
_geom_bond_distance
_geom_bond_site_symmetry_2
Si1 C4 1.847(3) .
Si1 C2 1.857(3) .
Si1 C1 1.860(3) .
Si1 C3 1.861(3) .
C1 H1A 0.9800 .
C1 H1B 0.9800 .
C1 H1C 0.9800 .
C2 H2A 0.9800 .
C2 H2B 0.9800 .
C2 H2C 0.9800 .
C3 H3A 0.9800 .
C3 H3B 0.9800 .
C3 H3C 0.9800 .
C4 C5 1.198(3) .
C5 C6 1.437(3) .
C6 C7 1.393(3) .
C6 C11 1.411(3) .
C7 C8 1.386(4) .
C7 H7 0.9500 .
C8 C9 1.379(4) .
C8 H8 0.9500 .
C9 C10 1.376(4) .
C9 H9 0.9500 .
C10 C11 1.402(3) .
C10 H10 0.9500 .
C11 C12 1.429(3) .
C12 C12 1.198(5) 5_656

loop_
_geom_torsion_atom_site_label_1
_geom_torsion_atom_site_label_2
_geom_torsion_atom_site_label_3
_geom_torsion_atom_site_label_4
_geom_torsion
C11 C6 C7 C8 -0.3(3)
C5 C6 C7 C8 179.8(2)
C6 C7 C8 C9 0.4(4)
C7 C8 C9 C10 0.1(4)
C8 C9 C10 C11 -0.6(4)
C9 C10 C11 C6 0.7(3)
C9 C10 C11 C12 -178.1(2)
C7 C6 C11 C10 -0.2(3)
C5 C6 C11 C10 179.7(2)
C7 C6 C11 C12 178.5(2)
C5 C6 C11 C12 -1.6(3)
